data_2210961
loop_
_publ_author_name
'He, Zhi-An'
'Ma, Xing-Ke'
'Zhang, Ji-Xia'
'Bai, Su-Ping'

_publ_section_title
;
 1\a,6,11\b,15\b-Tetraacetoxy-6,7-seco-7,20-olide-<i>ent</i>-kaur-16-ene
;
_journal_coeditor_code DN2067
_journal_issue 11
_journal_name_full 'Acta Crystallographica Section E'
_journal_page_first o5223
_journal_page_last o5224
_journal_paper_doi 10.1107/S1600536806042875
_journal_volume 62
_journal_year 2006
_chemical_formula_iupac 'C28 H38 O10'
_chemical_formula_moiety 'C28 H38 O10'
_chemical_formula_sum 'C28 H38 O10'
_chemical_formula_weight 534.58
_chemical_melting_point 487
_chemical_name_systematic
;
1\a,6,11\b,15\b-Tetraacetoxy-6,7-seco-7,20-olide-ent-kaur-16-ene
;
_space_group_IT_number 19
_symmetry_cell_setting orthorhombic
_symmetry_space_group_name_Hall 'P 2ac 2ab'
_symmetry_space_group_name_H-M 'P 21 21 21'
_atom_sites_solution_hydrogens geom
_atom_sites_solution_primary direct
_atom_sites_solution_secondary difmap
_cell_angle_alpha 90.00
_cell_angle_beta 90.00
_cell_angle_gamma 90.00
_cell_formula_units_Z 4
_cell_length_a 11.144(2)
_cell_length_b 14.352(2)
_cell_length_c 17.151(2)
_cell_measurement_reflns_used 31
_cell_measurement_temperature 294(2)
_cell_measurement_theta_max 14.68
_cell_measurement_theta_min 2.17
_cell_volume 2743.1(7)
_computing_cell_refinement XSCANS
_computing_data_collection 'XSCANS (Siemens, 1994)'
_computing_data_reduction 'SHELXTL (Sheldrick, 1997b)'
_computing_molecular_graphics 'ORTEP-3 (Farrugia, 1997b)'
_computing_publication_material SHELXTL
_computing_structure_refinement 'SHELXL97 (Sheldrick, 1997a)'
_computing_structure_solution 'SHELXS97 (Sheldrick, 1997a)'
_diffrn_ambient_temperature 294(2)
_diffrn_measured_fraction_theta_full 1.000
_diffrn_measured_fraction_theta_max 1.000
_diffrn_measurement_device_type 'Siemens P4'
_diffrn_measurement_method \w
_diffrn_radiation_monochromator graphite
_diffrn_radiation_source 'normal-focus sealed tube'
_diffrn_radiation_type MoK\a
_diffrn_radiation_wavelength 0.71073
_diffrn_reflns_av_R_equivalents 0.0168
_diffrn_reflns_av_sigmaI/netI 0.0639
_diffrn_reflns_limit_h_max 14
_diffrn_reflns_limit_h_min 0
_diffrn_reflns_limit_k_max 18
_diffrn_reflns_limit_k_min 0
_diffrn_reflns_limit_l_max 21
_diffrn_reflns_limit_l_min -1
_diffrn_reflns_number 3648
_diffrn_reflns_theta_full 26.99
_diffrn_reflns_theta_max 26.99
_diffrn_reflns_theta_min 1.85
_diffrn_standards_decay_% 2.13
_diffrn_standards_interval_count 97
_diffrn_standards_number 3
_exptl_absorpt_coefficient_mu 0.098
_exptl_absorpt_correction_type none
_exptl_crystal_colour colourless
_exptl_crystal_density_diffrn 1.294
_exptl_crystal_density_method 'not measured'
_exptl_crystal_description block
_exptl_crystal_F_000 1144
_exptl_crystal_size_max 0.65
_exptl_crystal_size_mid 0.35
_exptl_crystal_size_min 0.27
_refine_diff_density_max 0.145
_refine_diff_density_min -0.123
_refine_ls_extinction_method none
_refine_ls_goodness_of_fit_ref 0.790
_refine_ls_hydrogen_treatment constr
_refine_ls_matrix_type full
_refine_ls_number_parameters 349
_refine_ls_number_reflns 3363
_refine_ls_number_restraints 0
_refine_ls_restrained_S_all 0.790
_refine_ls_R_factor_all 0.0907
_refine_ls_R_factor_gt 0.0378
_refine_ls_shift/su_max 0.000
_refine_ls_shift/su_mean 0.000
_refine_ls_structure_factor_coef Fsqd
_refine_ls_weighting_details 'calc w=1/[\s^2^(Fo^2^)+(0.038P)^2^] where P=(Fo^2^+2Fc^2^)/3'
_refine_ls_weighting_scheme calc
_refine_ls_wR_factor_gt 0.0706
_refine_ls_wR_factor_ref 0.0808
_reflns_number_gt 1716
_reflns_number_total 3363
_reflns_threshold_expression I>2\s(I)
_cod_data_source_file dn2067.cif
_cod_data_source_block I
_cod_original_cell_volume 2743.2(7)
_cod_database_code 2210961
_cod_database_fobs_code 2210961

loop_
_symmetry_equiv_pos_as_xyz
'x, y, z'
'-x+1/2, -y, z+1/2'
'-x, y+1/2, -z+1/2'
'x+1/2, -y+1/2, -z'

loop_
_atom_site_type_symbol
_atom_site_label
_atom_site_fract_x
_atom_site_fract_y
_atom_site_fract_z
_atom_site_U_iso_or_equiv
_atom_site_adp_type
_atom_site_calc_flag
_atom_site_refinement_flags
_atom_site_occupancy
O O1 0.4815(2) 0.20063(14) 0.80841(12) 0.0597(6) Uani d . 1
O O2 0.4197(3) 0.19593(16) 0.92885(13) 0.0775(8) Uani d . 1
O O3 0.5462(2) 0.37683(15) 0.85187(11) 0.0563(6) Uani d . 1
O O4 0.5941(2) 0.52204(18) 0.88756(14) 0.0837(8) Uani d . 1
O O5 0.2341(2) 0.32231(15) 0.60528(12) 0.0600(6) Uani d . 1
O O6 0.2125(3) 0.43922(18) 0.52053(16) 0.0957(9) Uani d . 1
O O7 0.27261(18) 0.50721(13) 0.71704(10) 0.0486(5) Uani d . 1
O O8 0.2612(2) 0.64692(14) 0.77492(13) 0.0694(7) Uani d . 1
O O9 0.1857(2) 0.19251(15) 0.75918(11) 0.0606(6) Uani d . 1
O O10 0.0801(3) 0.07003(17) 0.80179(15) 0.0890(9) Uani d . 1
C C1 0.5410(3) 0.4029(2) 0.76947(16) 0.0460(8) Uani d . 1
H H1 0.5165 0.4684 0.7666 0.055 Uiso calc R 1
C C2 0.6627(3) 0.3951(2) 0.73331(17) 0.0544(9) Uani d . 1
H H2A 0.6862 0.3301 0.7298 0.065 Uiso calc R 1
H H2B 0.7214 0.4277 0.7649 0.065 Uiso calc R 1
C C3 0.6567(3) 0.4378(2) 0.65256(18) 0.0624(10) Uani d . 1
H H3A 0.7358 0.4353 0.6290 0.075 Uiso calc R 1
H H3B 0.6341 0.5029 0.6572 0.075 Uiso calc R 1
C C4 0.5671(3) 0.3885(2) 0.59883(17) 0.0525(8) Uani d . 1
C C5 0.4418(3) 0.3761(2) 0.64077(15) 0.0458(8) Uani d . 1
H H5 0.4053 0.4382 0.6406 0.055 Uiso calc R 1
C C6 0.3601(3) 0.3156(2) 0.58785(17) 0.0575(9) Uani d . 1
H H6A 0.3726 0.3340 0.5340 0.069 Uiso calc R 1
H H6B 0.3845 0.2510 0.5927 0.069 Uiso calc R 1
C C7 0.4062(4) 0.2282(2) 0.8647(2) 0.0594(10) Uani d . 1
C C8 0.3038(3) 0.2933(2) 0.84516(16) 0.0475(8) Uani d . 1
C C9 0.3195(3) 0.35912(18) 0.77162(16) 0.0420(7) Uani d . 1
H H9 0.2591 0.3381 0.7340 0.050 Uiso calc R 1
C C10 0.4435(3) 0.34473(18) 0.73016(16) 0.0397(7) Uani d . 1
C C11 0.2846(3) 0.46020(19) 0.79211(15) 0.0447(8) Uani d . 1
H H11 0.3490 0.4894 0.8224 0.054 Uiso calc R 1
C C12 0.1660(3) 0.4689(2) 0.83591(18) 0.0597(9) Uani d . 1
H H12A 0.1009 0.4728 0.7985 0.072 Uiso calc R 1
H H12B 0.1664 0.5261 0.8661 0.072 Uiso calc R 1
C C13 0.1430(3) 0.3853(2) 0.8915(2) 0.0683(10) Uani d . 1
H H13 0.0930 0.4031 0.9360 0.082 Uiso calc R 1
C C14 0.2648(3) 0.3490(2) 0.91734(16) 0.0623(10) Uani d . 1
H H14A 0.2580 0.3094 0.9629 0.075 Uiso calc R 1
H H14B 0.3200 0.3996 0.9283 0.075 Uiso calc R 1
C C15 0.1890(3) 0.2349(2) 0.83479(17) 0.0553(9) Uani d . 1
H H15 0.1855 0.1866 0.8751 0.066 Uiso calc R 1
C C16 0.0905(4) 0.3042(3) 0.8476(2) 0.0677(10) Uani d . 1
C C17 -0.0187(4) 0.2974(3) 0.8192(3) 0.1166(18) Uani d . 1
H H17A -0.0395 0.2465 0.7885 0.140 Uiso calc R 1
H H17B -0.0750 0.3434 0.8298 0.140 Uiso calc R 1
C C18 0.5480(3) 0.4543(2) 0.52889(17) 0.0749(11) Uani d . 1
H H18A 0.5097 0.5105 0.5463 0.112 Uiso calc R 1
H H18B 0.4982 0.4242 0.4908 0.112 Uiso calc R 1
H H18C 0.6242 0.4692 0.5060 0.112 Uiso calc R 1
C C19 0.6229(3) 0.2977(2) 0.56808(19) 0.0736(11) Uani d . 1
H H19A 0.6921 0.3121 0.5369 0.110 Uiso calc R 1
H H19B 0.5651 0.2650 0.5369 0.110 Uiso calc R 1
H H19C 0.6465 0.2592 0.6112 0.110 Uiso calc R 1
C C20 0.4659(3) 0.23983(19) 0.73156(16) 0.0497(8) Uani d . 1
H H20A 0.3988 0.2089 0.7065 0.060 Uiso calc R 1
H H20B 0.5371 0.2266 0.7010 0.060 Uiso calc R 1
C C21 0.5810(3) 0.4415(3) 0.9038(2) 0.0644(10) Uani d . 1
C C22 0.5990(4) 0.3984(3) 0.98173(18) 0.1032(15) Uani d . 1
H H22A 0.6824 0.4014 0.9955 0.155 Uiso calc R 1
H H22B 0.5737 0.3345 0.9802 0.155 Uiso calc R 1
H H22C 0.5525 0.4316 1.0198 0.155 Uiso calc R 1
C C23 0.1707(4) 0.3882(3) 0.5675(2) 0.0680(11) Uani d . 1
C C24 0.0438(4) 0.3871(3) 0.5937(3) 0.1008(14) Uani d . 1
H H24A 0.0307 0.4369 0.6301 0.151 Uiso calc R 1
H H24B 0.0266 0.3286 0.6185 0.151 Uiso calc R 1
H H24C -0.0081 0.3950 0.5495 0.151 Uiso calc R 1
C C25 0.2624(3) 0.6006(2) 0.7163(2) 0.0535(9) Uani d . 1
C C26 0.2530(3) 0.6360(2) 0.63549(18) 0.0700(10) Uani d . 1
H H26A 0.2581 0.7028 0.6358 0.105 Uiso calc R 1
H H26B 0.1775 0.6173 0.6135 0.105 Uiso calc R 1
H H26C 0.3173 0.6109 0.6047 0.105 Uiso calc R 1
C C27 0.1261(3) 0.1119(2) 0.7496(2) 0.0583(9) Uani d . 1
C C28 0.1243(3) 0.0857(2) 0.66549(18) 0.0750(12) Uani d . 1
H H28A 0.1029 0.0212 0.6605 0.113 Uiso calc R 1
H H28B 0.2024 0.0956 0.6433 0.113 Uiso calc R 1
H H28C 0.0665 0.1234 0.6385 0.113 Uiso calc R 1

loop_
_atom_site_aniso_label
_atom_site_aniso_U_11
_atom_site_aniso_U_22
_atom_site_aniso_U_33
_atom_site_aniso_U_12
_atom_site_aniso_U_13
_atom_site_aniso_U_23
O1 0.0759(16) 0.0500(13) 0.0532(13) 0.0083(13) 0.0045(13) 0.0110(12)
O2 0.108(2) 0.0738(16) 0.0507(14) 0.0019(16) -0.0030(15) 0.0231(13)
O3 0.0715(16) 0.0584(13) 0.0391(12) -0.0076(13) -0.0101(11) 0.0024(12)
O4 0.111(2) 0.0725(17) 0.0674(17) -0.0146(17) -0.0090(16) -0.0153(14)
O5 0.0642(17) 0.0684(15) 0.0475(13) -0.0029(13) -0.0093(12) -0.0045(12)
O6 0.120(3) 0.0819(18) 0.085(2) 0.0045(19) -0.0167(19) 0.0219(17)
O7 0.0630(14) 0.0406(11) 0.0422(11) 0.0063(11) 0.0003(11) -0.0027(10)
O8 0.0945(19) 0.0467(12) 0.0670(15) -0.0048(14) 0.0050(15) -0.0109(12)
O9 0.0743(16) 0.0565(13) 0.0510(13) -0.0206(13) 0.0086(12) -0.0079(11)
O10 0.116(2) 0.0720(17) 0.0790(18) -0.0389(17) 0.0055(19) 0.0101(15)
C1 0.057(2) 0.0460(17) 0.0349(17) 0.0003(16) 0.0000(17) 0.0031(14)
C2 0.052(2) 0.056(2) 0.056(2) -0.0030(17) -0.0042(18) 0.0013(18)
C3 0.057(2) 0.066(2) 0.065(2) -0.005(2) 0.0158(19) 0.006(2)
C4 0.060(2) 0.056(2) 0.0413(17) 0.0077(18) 0.0108(18) -0.0025(18)
C5 0.057(2) 0.0414(16) 0.0390(16) 0.0020(17) 0.0004(17) -0.0045(15)
C6 0.070(3) 0.062(2) 0.0409(19) 0.0061(19) -0.0031(18) -0.0071(17)
C7 0.087(3) 0.046(2) 0.045(2) -0.009(2) -0.001(2) 0.0039(18)
C8 0.063(2) 0.0429(17) 0.0360(16) -0.0017(18) 0.0042(16) -0.0025(15)
C9 0.055(2) 0.0368(16) 0.0342(16) -0.0027(15) 0.0022(15) -0.0038(14)
C10 0.0486(19) 0.0354(15) 0.0350(16) 0.0021(14) -0.0010(16) -0.0007(13)
C11 0.049(2) 0.0437(17) 0.0411(17) 0.0042(16) -0.0007(16) -0.0042(15)
C12 0.064(2) 0.054(2) 0.061(2) 0.0043(19) 0.0139(19) -0.0102(18)
C13 0.078(3) 0.068(2) 0.059(2) 0.004(2) 0.031(2) -0.005(2)
C14 0.096(3) 0.0537(19) 0.0373(17) -0.007(2) 0.0123(19) -0.0033(16)
C15 0.070(2) 0.056(2) 0.0406(19) -0.0115(19) 0.0091(18) -0.0059(16)
C16 0.059(2) 0.064(2) 0.081(3) -0.007(2) 0.027(2) -0.007(2)
C17 0.061(3) 0.089(3) 0.200(5) -0.006(3) 0.018(4) -0.030(4)
C18 0.090(3) 0.085(3) 0.0496(19) 0.003(2) 0.017(2) 0.011(2)
C19 0.082(3) 0.076(2) 0.063(2) 0.015(2) 0.016(2) -0.013(2)
C20 0.064(2) 0.0430(17) 0.0426(19) 0.0037(17) 0.0064(18) 0.0002(15)
C21 0.072(3) 0.075(2) 0.046(2) -0.003(2) -0.007(2) -0.013(2)
C22 0.143(4) 0.123(3) 0.044(2) -0.016(3) -0.031(2) 0.001(2)
C23 0.084(3) 0.060(2) 0.060(2) 0.008(2) -0.027(2) -0.013(2)
C24 0.082(3) 0.101(3) 0.120(4) 0.021(3) -0.019(3) -0.026(3)
C25 0.054(2) 0.0389(18) 0.068(2) 0.0034(16) 0.002(2) -0.0024(18)
C26 0.093(3) 0.0530(19) 0.064(2) 0.010(2) -0.011(2) 0.0091(18)
C27 0.052(2) 0.056(2) 0.067(2) -0.007(2) -0.0064(19) 0.001(2)
C28 0.087(3) 0.073(2) 0.065(2) -0.021(2) -0.006(2) -0.0097(19)

loop_
_atom_type_symbol
_atom_type_description
_atom_type_scat_dispersion_real
_atom_type_scat_dispersion_imag
_atom_type_scat_source
C C 0.0033 0.0000 'International Tables Vol C Tables 4.2.6.8 and 6.1.1.4'
H H 0.0000 0.0000 'International Tables Vol C Tables 4.2.6.8 and 6.1.1.4'
O O 0.0106 0.0000 'International Tables Vol C Tables 4.2.6.8 and 6.1.1.4'

loop_
_geom_angle_atom_site_label_1
_geom_angle_atom_site_label_2
_geom_angle_atom_site_label_3
_geom_angle
C7 O1 C20 117.9(2)
C21 O3 C1 118.3(2)
C23 O5 C6 117.3(3)
C25 O7 C11 118.5(2)
C27 O9 C15 119.3(2)
O3 C1 C2 110.2(3)
O3 C1 C10 108.3(2)
C2 C1 C10 114.9(2)
O3 C1 H1 107.7
C2 C1 H1 107.7
C10 C1 H1 107.7
C1 C2 C3 108.0(3)
C1 C2 H2A 110.1
C3 C2 H2A 110.1
C1 C2 H2B 110.1
C3 C2 H2B 110.1
H2A C2 H2B 108.4
C2 C3 C4 113.0(3)
C2 C3 H3A 109.0
C4 C3 H3A 109.0
C2 C3 H3B 109.0
C4 C3 H3B 109.0
H3A C3 H3B 107.8
C3 C4 C19 109.5(3)
C3 C4 C18 105.9(3)
C19 C4 C18 108.0(3)
C3 C4 C5 110.7(2)
C19 C4 C5 114.7(3)
C18 C4 C5 107.5(3)
C6 C5 C4 108.4(2)
C6 C5 C10 114.2(2)
C4 C5 C10 117.3(3)
C6 C5 H5 105.3
C4 C5 H5 105.3
C10 C5 H5 105.3
O5 C6 C5 114.4(3)
O5 C6 H6A 108.6
C5 C6 H6A 108.6
O5 C6 H6B 108.6
C5 C6 H6B 108.6
H6A C6 H6B 107.6
O2 C7 O1 117.8(3)
O2 C7 C8 122.3(3)
O1 C7 C8 119.8(3)
C7 C8 C14 110.9(3)
C7 C8 C15 108.4(2)
C14 C8 C15 98.1(3)
C7 C8 C9 117.5(3)
C14 C8 C9 111.2(2)
C15 C8 C9 108.9(2)
C11 C9 C10 116.7(2)
C11 C9 C8 110.6(2)
C10 C9 C8 112.3(2)
C11 C9 H9 105.4
C10 C9 H9 105.4
C8 C9 H9 105.4
C20 C10 C1 114.6(2)
C20 C10 C9 105.5(2)
C1 C10 C9 110.8(2)
C20 C10 C5 107.2(2)
C1 C10 C5 106.1(2)
C9 C10 C5 112.8(2)
O7 C11 C12 108.5(2)
O7 C11 C9 104.9(2)
C12 C11 C9 114.0(2)
O7 C11 H11 109.7
C12 C11 H11 109.7
C9 C11 H11 109.7
C11 C12 C13 112.4(3)
C11 C12 H12A 109.1
C13 C12 H12A 109.1
C11 C12 H12B 109.1
C13 C12 H12B 109.1
H12A C12 H12B 107.8
C16 C13 C14 103.2(3)
C16 C13 C12 110.8(3)
C14 C13 C12 107.2(3)
C16 C13 H13 111.7
C14 C13 H13 111.7
C12 C13 H13 111.7
C13 C14 C8 101.3(3)
C13 C14 H14A 111.5
C8 C14 H14A 111.5
C13 C14 H14B 111.5
C8 C14 H14B 111.5
H14A C14 H14B 109.3
O9 C15 C16 113.3(3)
O9 C15 C8 110.9(2)
C16 C15 C8 103.3(3)
O9 C15 H15 109.7
C16 C15 H15 109.7
C8 C15 H15 109.7
C17 C16 C15 125.1(4)
C17 C16 C13 127.1(4)
C15 C16 C13 107.6(3)
C16 C17 H17A 120.0
C16 C17 H17B 120.0
H17A C17 H17B 120.0
C4 C18 H18A 109.5
C4 C18 H18B 109.5
H18A C18 H18B 109.5
C4 C18 H18C 109.5
H18A C18 H18C 109.5
H18B C18 H18C 109.5
C4 C19 H19A 109.5
C4 C19 H19B 109.5
H19A C19 H19B 109.5
C4 C19 H19C 109.5
H19A C19 H19C 109.5
H19B C19 H19C 109.5
O1 C20 C10 114.7(2)
O1 C20 H20A 108.6
C10 C20 H20A 108.6
O1 C20 H20B 108.6
C10 C20 H20B 108.6
H20A C20 H20B 107.6
O4 C21 O3 123.2(3)
O4 C21 C22 126.4(4)
O3 C21 C22 110.4(3)
C21 C22 H22A 109.5
C21 C22 H22B 109.5
H22A C22 H22B 109.5
C21 C22 H22C 109.5
H22A C22 H22C 109.5
H22B C22 H22C 109.5
O6 C23 O5 123.7(4)
O6 C23 C24 126.0(4)
O5 C23 C24 110.3(4)
C23 C24 H24A 109.5
C23 C24 H24B 109.5
H24A C24 H24B 109.5
C23 C24 H24C 109.5
H24A C24 H24C 109.5
H24B C24 H24C 109.5
O8 C25 O7 122.9(3)
O8 C25 C26 126.2(3)
O7 C25 C26 110.9(3)
C25 C26 H26A 109.5
C25 C26 H26B 109.5
H26A C26 H26B 109.5
C25 C26 H26C 109.5
H26A C26 H26C 109.5
H26B C26 H26C 109.5
O10 C27 O9 123.6(3)
O10 C27 C28 126.3(3)
O9 C27 C28 110.0(3)
C27 C28 H28A 109.5
C27 C28 H28B 109.5
H28A C28 H28B 109.5
C27 C28 H28C 109.5
H28A C28 H28C 109.5
H28B C28 H28C 109.5

loop_
_geom_bond_atom_site_label_1
_geom_bond_atom_site_label_2
_geom_bond_distance
O1 C7 1.339(4)
O1 C20 1.444(3)
O2 C7 1.204(3)
O3 C21 1.343(4)
O3 C1 1.463(3)
O4 C21 1.198(4)
O5 C23 1.347(4)
O5 C6 1.438(4)
O6 C23 1.184(4)
O7 C25 1.345(3)
O7 C11 1.460(3)
O8 C25 1.205(3)
O9 C27 1.344(4)
O9 C15 1.433(3)
O10 C27 1.194(4)
C1 C2 1.495(4)
C1 C10 1.528(4)
C1 H1 0.9800
C2 C3 1.516(4)
C2 H2A 0.9700
C2 H2B 0.9700
C3 C4 1.532(4)
C3 H3A 0.9700
C3 H3B 0.9700
C4 C19 1.538(4)
C4 C18 1.541(4)
C4 C5 1.580(4)
C5 C6 1.552(4)
C5 C10 1.598(4)
C5 H5 0.9800
C6 H6A 0.9700
C6 H6B 0.9700
C7 C8 1.512(5)
C8 C14 1.537(4)
C8 C15 1.540(4)
C8 C9 1.585(4)
C9 C11 1.543(4)
C9 C10 1.568(4)
C9 H9 0.9800
C10 C20 1.526(4)
C11 C12 1.525(4)
C11 H11 0.9800
C12 C13 1.553(4)
C12 H12A 0.9700
C12 H12B 0.9700
C13 C16 1.505(5)
C13 C14 1.519(5)
C13 H13 0.9800
C14 H14A 0.9700
C14 H14B 0.9700
C15 C16 1.497(5)
C15 H15 0.9800
C16 C17 1.314(5)
C17 H17A 0.9300
C17 H17B 0.9300
C18 H18A 0.9600
C18 H18B 0.9600
C18 H18C 0.9600
C19 H19A 0.9600
C19 H19B 0.9600
C19 H19C 0.9600
C20 H20A 0.9700
C20 H20B 0.9700
C21 C22 1.486(4)
C22 H22A 0.9600
C22 H22B 0.9600
C22 H22C 0.9600
C23 C24 1.484(5)
C24 H24A 0.9600
C24 H24B 0.9600
C24 H24C 0.9600
C25 C26 1.480(4)
C26 H26A 0.9600
C26 H26B 0.9600
C26 H26C 0.9600
C27 C28 1.491(4)
C28 H28A 0.9600
C28 H28B 0.9600
C28 H28C 0.9600

loop_
_geom_torsion_atom_site_label_1
_geom_torsion_atom_site_label_2
_geom_torsion_atom_site_label_3
_geom_torsion_atom_site_label_4
_geom_torsion
C1 C2 C3 C4 -60.8(3)
C2 C3 C4 C5 49.3(4)
C3 C4 C5 C10 -42.2(4)
O1 C7 C8 C9 -25.5(4)
C7 C8 C9 C10 0.0(3)
C8 C9 C10 C20 40.0(3)
C8 C9 C11 C12 -47.1(3)
C9 C11 C12 C13 33.9(3)
C11 C12 C13 C14 29.1(4)
C8 C13 C14 C15 -31.66(18)
C13 C14 C15 C16 -7.7(2)

loop_
_cod_related_entry_id
_cod_related_entry_database
_cod_related_entry_code
1 ChemSpider 21178486
